data_7712250
loop_
_publ_author_name
'Jobbins, William D.'
'van IJzendoorn, Bono'
'Vitorica-Yrezabal, Inigo J'
'Whitehead, George F. S.'
'Mehta, Meera'

_publ_section_title
;
 Reactivity of tetrel functionalized heptapnictogen clusters towards
 heteroallenes.
;
_journal_issue 8
_journal_name_full 'Dalton transactions (Cambridge, England : 2003)'
_journal_page_first 2384
_journal_page_last 2391
_journal_paper_doi 10.1039/d2dt04074c
_journal_volume 52
_journal_year 2023
_chemical_formula_moiety 'C30 H75 As11 Ge5'
_chemical_formula_sum 'C30 H75 As11 Ge5'
_chemical_formula_weight 1622.97
_space_group_crystal_system triclinic
_space_group_IT_number 2
_space_group_name_Hall '-P 1'
_space_group_name_H-M_alt 'P -1'
_atom_sites_solution_hydrogens geom
_atom_sites_solution_primary dual
_audit_creation_date 2022-07-08
_audit_creation_method
;
Olex2 1.5
(compiled 2022.04.07 svn.rca3783a0 for OlexSys, GUI svn.r6498)
;
_audit_update_record
;
2022-08-17 deposited with the CCDC.	2023-01-23 downloaded from the CCDC.
;
_cell_angle_alpha 85.802(3)
_cell_angle_beta 84.724(3)
_cell_angle_gamma 82.011(3)
_cell_formula_units_Z 2
_cell_length_a 7.6695(3)
_cell_length_b 14.0092(6)
_cell_length_c 24.6674(7)
_cell_measurement_reflns_used 7278
_cell_measurement_temperature 100.00(10)
_cell_measurement_theta_max 74.9940
_cell_measurement_theta_min 1.7920
_cell_volume 2608.60(17)
_computing_cell_refinement 'CrysAlisPro 1.171.42.53a (Rigaku OD, 2022)'
_computing_data_collection 'CrysAlisPro 1.171.42.53a (Rigaku OD, 2022)'
_computing_data_reduction 'CrysAlisPro 1.171.42.53a (Rigaku OD, 2022)'
_computing_molecular_graphics 'Olex2 1.5 (Dolomanov et al., 2009)'
_computing_publication_material 'Olex2 1.5 (Dolomanov et al., 2009)'
_computing_structure_refinement 'SHELXL 2018/3 (Sheldrick, 2015)'
_computing_structure_solution 'SHELXT  (Sheldrick, 2015)'
_diffrn_ambient_environment N~2~
_diffrn_ambient_temperature 100.00(10)
_diffrn_detector 'Hybrid Pixel Array Detector'
_diffrn_detector_area_resol_mean 10.0000
_diffrn_measured_fraction_theta_full 0.994
_diffrn_measured_fraction_theta_max 0.952
_diffrn_measurement_details
;
List of Runs (angles in degrees, time in seconds):

  # Type    Start    End  Width  t~exp~   \w     \q     \k     \f   Frames
#--------------------------------------------------------------------------
  1  \w     19.00  45.00   1.00    3.00    --  -44.41  76.00 150.00   26
  2  \w    -73.00 -33.00   1.00    3.00    --  -44.41  76.00 150.00   40
  3  \w    -56.00  19.00   1.00    3.00    --  -44.41  57.00 -60.00   75
  4  \w    -78.00 -15.00   1.00    3.00    --  -46.39  57.00 120.00   63
  5  \w    -76.00  15.00   1.00    3.00    --  -46.39  76.00 -30.00   91
  6  \w   -131.00 -12.00   1.00    3.00    --  -46.39 -38.00 150.00  119
  7  \w    -56.00 -25.00   1.00   10.00    -- -107.20  76.00 -30.00   31
  8  \w   -195.00 -69.00   1.00   10.00    -- -107.20 -38.00   0.00  126
  9  \w   -145.00 -43.00   1.00   10.00    -- -107.20  76.00 -60.00  102
 10  \w   -192.00-114.00   1.00   10.00    -- -107.20 -38.00  30.00   78
 11  \w   -189.00 -72.00   1.00   10.00    -- -107.20 -38.00 -90.00  117
 12  \w   -123.00 -96.00   1.00   10.00    -- -107.20  76.00  60.00   27
 13  \w   -120.00 -62.00   1.00   10.00    -- -107.20  76.00 -30.00   58
 14  \w   -135.00 -85.00   1.00   10.00    -- -107.20  76.00 120.00   50
 15  \w   -122.00 -20.00   1.00   10.00    -- -107.20  76.00-120.00  102
 16  \w   -119.00 -85.00   1.00   10.00    -- -107.20  76.00-180.00   34
 17  \w   -116.00 -90.00   1.00   10.00    -- -107.20  57.00 150.00   26
 18  \w    -87.00 -18.00   1.00   10.00    -- -107.20  57.00 150.00   69
 19  \w   -131.00-102.00   1.00   10.00    -- -107.20  76.00 -90.00   29
 20  \w    -74.00 -47.00   1.00   10.00    -- -107.20  76.00 -90.00   27
 21  \w   -197.00-142.00   1.00   10.00    -- -107.20 -57.00  90.00   55
 22  \w   -105.00 -65.00   1.00   10.00    -- -107.20  76.00  30.00   40
 23  \w   -142.00 -26.00   1.00   10.00    -- -107.20  76.00  90.00  116
 24  \w   -188.00-104.00   1.00   10.00    -- -107.20 -38.00 -60.00   84
;
_diffrn_measurement_device 'four-circle diffractometer'
_diffrn_measurement_device_type 'XtaLAB AFC11 (RINC): Kappa single'
_diffrn_measurement_method '\w scans'
_diffrn_orient_matrix_type 'CrysAlisPro convention (1999,Acta A55,543-557)'
_diffrn_orient_matrix_UB_11 -0.0700180000
_diffrn_orient_matrix_UB_12 0.0610634000
_diffrn_orient_matrix_UB_13 -0.0498615000
_diffrn_orient_matrix_UB_21 -0.0307975000
_diffrn_orient_matrix_UB_22 -0.0925952000
_diffrn_orient_matrix_UB_23 -0.0257043000
_diffrn_orient_matrix_UB_31 -0.1886219000
_diffrn_orient_matrix_UB_32 0.0084179000
_diffrn_orient_matrix_UB_33 0.0282994000
_diffrn_radiation_monochromator mirror
_diffrn_radiation_probe x-ray
_diffrn_radiation_type 'Cu K\a'
_diffrn_radiation_wavelength 1.54184
_diffrn_reflns_av_R_equivalents 0.0572
_diffrn_reflns_av_unetI/netI 0.0695
_diffrn_reflns_Laue_measured_fraction_full 0.994
_diffrn_reflns_Laue_measured_fraction_max 0.952
_diffrn_reflns_limit_h_max 8
_diffrn_reflns_limit_h_min -9
_diffrn_reflns_limit_k_max 16
_diffrn_reflns_limit_k_min -17
_diffrn_reflns_limit_l_max 30
_diffrn_reflns_limit_l_min -27
_diffrn_reflns_number 27987
_diffrn_reflns_point_group_measured_fraction_full 0.994
_diffrn_reflns_point_group_measured_fraction_max 0.952
_diffrn_reflns_theta_full 67.684
_diffrn_reflns_theta_max 76.363
_diffrn_reflns_theta_min 1.802
_diffrn_source 'Rotating-anode X-ray tube (dual wavelength)'
_diffrn_source_type 'Rigaku (Cu) X-ray DW Source'
_exptl_absorpt_coefficient_mu 11.185
_exptl_absorpt_correction_T_max 1.00000
_exptl_absorpt_correction_T_min 0.39846
_exptl_absorpt_correction_type multi-scan
_exptl_absorpt_process_details
;
CrysAlisPro 1.171.42.53a (Rigaku Oxford Diffraction, 2022)
Empirical absorption correction using spherical harmonics,
implemented in SCALE3 ABSPACK scaling algorithm.
;
_exptl_crystal_colour 'clear light colourless'
_exptl_crystal_colour_lustre clear
_exptl_crystal_colour_modifier light
_exptl_crystal_colour_primary colourless
_exptl_crystal_density_diffrn 2.066
_exptl_crystal_description block
_exptl_crystal_F_000 1556
_exptl_crystal_size_max 0.12
_exptl_crystal_size_mid 0.1
_exptl_crystal_size_min 0.08
_refine_diff_density_max 1.574
_refine_diff_density_min -1.063
_refine_diff_density_rms 0.160
_refine_ls_extinction_method none
_refine_ls_goodness_of_fit_ref 1.042
_refine_ls_hydrogen_treatment constr
_refine_ls_matrix_type full
_refine_ls_number_parameters 504
_refine_ls_number_reflns 10433
_refine_ls_number_restraints 203
_refine_ls_restrained_S_all 1.037
_refine_ls_R_factor_all 0.0809
_refine_ls_R_factor_gt 0.0564
_refine_ls_shift/su_max 0.000
_refine_ls_shift/su_mean 0.000
_refine_ls_structure_factor_coef Fsqd
_refine_ls_weighting_details 'w=1/[\s^2^(Fo^2^)+(0.0853P)^2^+4.8257P] where P=(Fo^2^+2Fc^2^)/3'
_refine_ls_weighting_scheme calc
_refine_ls_wR_factor_gt 0.1504
_refine_ls_wR_factor_ref 0.1672
_reflns_Friedel_coverage 0.000
_reflns_number_gt 7389
_reflns_number_total 10433
_reflns_threshold_expression 'I > 2\s(I)'
_cod_data_source_file d2dt04074c2.cif
_cod_data_source_block s6098r
_cod_depositor_comments 'Adding full bibliography for 7712250--7712254.cif.'
_cod_database_code 7712250
_shelx_shelxl_version_number 2018/3
_shelx_space_group_comment
;
The symmetry employed for this shelxl refinement is uniquely defined
by the following loop, which should always be used as a source of
symmetry information in preference to the above space-group names.
They are only intended as comments.
;
_shelx_estimated_absorpt_t_max 0.468
_shelx_estimated_absorpt_t_min 0.347
_olex2_refinement_description
;
1. Fixed Uiso
 At 1.2 times of:
  All C(H,H) groups
 At 1.5 times of:
  All C(H,H,H) groups
2. Restrained distances
 C15-C33
 1.5 with sigma of 0.02
 C33-C15
 1.5 with sigma of 0.02
 Ge2-C8 \\sim Ge2-C8A
 with sigma of 0.02
 C8-C38 \\sim C8A-C38A
 with sigma of 0.02
 Ge2-C38 \\sim Ge2-C38A
 with sigma of 0.04
 Ge4-C35 \\sim Ge4-C35A
 with sigma of 0.02
 C35-C43 \\sim C35A-C43A
 with sigma of 0.02
 Ge5-C45 \\sim Ge5-C45A
 with sigma of 0.02
 Ge4-C43 \\sim Ge4-C43A
 with sigma of 0.04
 Ge1-C19 \\sim Ge1-C19A
 with sigma of 0.02
 C19-C42 \\sim C19A-C42A
 with sigma of 0.02
 C24-C45 \\sim C24A-C45A
 with sigma of 0.02
 Ge1-C42 \\sim Ge1-C42A
 with sigma of 0.04
 Ge5-C24 \\sim Ge5-C24A
 with sigma of 0.04
 Ge5-C15 \\sim Ge5-C15A
 with sigma of 0.02
 C15-C33 \\sim C15A-C33A
 with sigma of 0.02
 Ge5-C33 \\sim Ge5-C33A
 with sigma of 0.04
3. Uiso/Uaniso restraints and constraints
C45A \\sim C45 \\sim C24 \\sim C24A: within 2A with sigma of 0.04 and sigma for
terminal atoms of 0.08 within 2A
C15A \\sim C15 \\sim C33A \\sim C33: within 2A with sigma of 0.04 and sigma for
terminal atoms of 0.08 within 2A
C43 \\sim C35 \\sim C35A \\sim C43A: within 2A with sigma of 0.04 and sigma for
terminal atoms of 0.08 within 2A
C19A \\sim C19 \\sim C42A \\sim C42: within 2A with sigma of 0.04 and sigma for
terminal atoms of 0.08 within 2A
C8A \\sim C8: within 2A with sigma of 0.02 and sigma for terminal atoms of 0.04
within 2A
Uanis(C8A) \\sim Ueq, Uanis(C8) \\sim Ueq: with sigma of 0.1 and sigma for
terminal atoms of 0.2
Uanis(C8) = Uanis(C8A)
4. Rigid body (RIGU) restrains
 C19A, C42A
 with sigma for 1-2 distances of 0.004 and sigma for 1-3 distances of 0.004
 C8A, C38A
 with sigma for 1-2 distances of 0.004 and sigma for 1-3 distances of 0.004
 C24A, C45A
 with sigma for 1-2 distances of 0.004 and sigma for 1-3 distances of 0.004
 C35A, C43A
 with sigma for 1-2 distances of 0.004 and sigma for 1-3 distances of 0.004
 C15A, C33A
 with sigma for 1-2 distances of 0.004 and sigma for 1-3 distances of 0.004
 C8, C38
 with sigma for 1-2 distances of 0.004 and sigma for 1-3 distances of 0.004
 C35, C43
 with sigma for 1-2 distances of 0.004 and sigma for 1-3 distances of 0.004
 C19, C42
 with sigma for 1-2 distances of 0.004 and sigma for 1-3 distances of 0.004
 C15, C33
 with sigma for 1-2 distances of 0.004 and sigma for 1-3 distances of 0.004
 C24, C45
 with sigma for 1-2 distances of 0.004 and sigma for 1-3 distances of 0.004
5. Others
 Sof(C38A)=Sof(H38D)=Sof(H38E)=Sof(H38F)=Sof(C8A)=Sof(H8AA)=Sof(H8AB)=1-FVAR(1)
 Sof(C8)=Sof(H8A)=Sof(H8B)=Sof(C38)=Sof(H38A)=Sof(H38B)=Sof(H38C)=FVAR(1)
 Sof(C35A)=Sof(H35C)=Sof(H35D)=Sof(C43A)=Sof(H43D)=Sof(H43E)=Sof(H43F)=1-FVAR(2)
 Sof(C35)=Sof(H35A)=Sof(H35B)=Sof(C43)=Sof(H43A)=Sof(H43B)=Sof(H43C)=FVAR(2)
 Sof(C19A)=Sof(H19C)=Sof(H19D)=Sof(C42A)=Sof(H42D)=Sof(H42E)=Sof(H42F)=1-FVAR(3)
 Sof(C19)=Sof(H19A)=Sof(H19B)=Sof(C42)=Sof(H42A)=Sof(H42B)=Sof(H42C)=FVAR(3)
 Sof(C15A)=Sof(H15C)=Sof(H15D)=Sof(C33A)=Sof(H33D)=Sof(H33E)=Sof(H33F)=1-FVAR(4)
 Sof(C15)=Sof(H15A)=Sof(H15B)=Sof(C33)=Sof(H33A)=Sof(H33B)=Sof(H33C)=FVAR(4)
 Sof(C45A)=Sof(H45C)=Sof(H45D)=Sof(C24A)=Sof(H24D)=Sof(H24E)=Sof(H24F)=1-FVAR(5)
 Sof(C24)=Sof(H24A)=Sof(H24B)=Sof(H24C)=Sof(C45)=Sof(H45A)=Sof(H45B)=FVAR(5)
6.a Secondary CH2 refined with riding coordinates:
 C1(H1A,H1B), C2(H2A,H2B), C3(H3A,H3B), C4(H4A,H4B), C5(H5A,H5B), C6(H6A,H6B),
 C7(H7A,H7B), C8(H8A,H8B), C10(H10A,H10B), C13(H13A,H13B), C15(H15A,H15B),
 C18(H18A,H18B), C19(H19A,H19B), C35(H35A,H35B), C45(H45A,H45B), C8A(H8AA,H8AB),
  C35A(H35C,H35D), C19A(H19C,H19D), C15A(H15C,H15D), C45A(H45C,H45D)
6.b Me refined with riding coordinates:
 C9(H9A,H9B,H9C), C11(H11A,H11B,H11C), C12(H12A,H12B,H12C), C14(H14A,H14B,
 H14C), C16(H16A,H16B,H16C), C17(H17A,H17B,H17C), C20(H20A,H20B,H20C), C21(H21A,
 H21B,H21C), C22(H22A,H22B,H22C), C23(H23A,H23B,H23C), C24(H24A,H24B,H24C),
 C33(H33A,H33B,H33C), C38(H38A,H38B,H38C), C42(H42A,H42B,H42C), C43(H43A,H43B,
 H43C), C38A(H38D,H38E,H38F), C43A(H43D,H43E,H43F), C42A(H42D,H42E,H42F),
 C33A(H33D,H33E,H33F), C24A(H24D,H24E,H24F)
;
_olex2_submission_special_instructions 'No special instructions were received'
_oxdiff_exptl_absorpt_empirical_details
;
Empirical correction (ABSPACK) includes:
- Absorption correction using spherical harmonics
- Frame scaling
;
_oxdiff_exptl_absorpt_empirical_full_max 2.433
_oxdiff_exptl_absorpt_empirical_full_min 0.552

loop_
_space_group_symop_operation_xyz
'x, y, z'
'-x, -y, -z'

loop_
_atom_site_label
_atom_site_type_symbol
_atom_site_fract_x
_atom_site_fract_y
_atom_site_fract_z
_atom_site_U_iso_or_equiv
_atom_site_adp_type
_atom_site_occupancy
_atom_site_site_symmetry_order
_atom_site_calc_flag
_atom_site_refinement_flags_posn
_atom_site_refinement_flags_adp
_atom_site_refinement_flags_occupancy
_atom_site_disorder_assembly
_atom_site_disorder_group
As1 As 1.07412(12) 0.36026(7) 0.26812(4) 0.0492(2) Uani 1 1 d . . . . .
As2 As 0.82463(12) 0.21004(7) 0.19540(4) 0.0493(2) Uani 1 1 d . . . . .
As3 As 0.49243(12) 0.20403(7) 0.32135(4) 0.0504(2) Uani 1 1 d . . . . .
As4 As 0.52052(12) 0.27657(7) 0.22844(4) 0.0498(2) Uani 1 1 d . . . . .
As5 As 0.80148(12) 0.20293(7) 0.33856(4) 0.0495(2) Uani 1 1 d . . . . .
As6 As 0.80030(12) 0.37957(7) 0.32661(4) 0.0497(2) Uani 1 1 d . . . . .
As7 As 0.57002(12) 0.42655(7) 0.26300(4) 0.0493(2) Uani 1 1 d . . . . .
As8 As 0.72918(13) 0.47576(7) 0.17892(4) 0.0536(2) Uani 1 1 d . . . . .
As9 As 0.98216(13) 0.34941(7) 0.17781(4) 0.0523(2) Uani 1 1 d . . . . .
As10 As 1.13647(13) 0.52381(7) 0.24345(4) 0.0531(2) Uani 1 1 d . . . . .
As11 As 0.84861(14) 0.60582(7) 0.21640(4) 0.0558(2) Uani 1 1 d . . . . .
Ge1 Ge 0.48371(16) 0.04151(8) 0.29148(5) 0.0628(3) Uani 1 1 d D . . . .
Ge2 Ge 0.96400(16) 0.67086(9) 0.12890(4) 0.0620(3) Uani 1 1 d D . . . .
Ge3 Ge 0.73615(15) 0.20208(9) 0.43745(4) 0.0632(3) Uani 1 1 d . . . . .
Ge4 Ge 0.76237(18) 0.20275(9) 0.10073(4) 0.0666(3) Uani 1 1 d D . . . .
Ge5 Ge 1.11710(18) 0.58613(10) 0.33473(5) 0.0704(3) Uani 1 1 d D . . . .
C1 C 0.4034(14) -0.0405(8) 0.3544(4) 0.066(3) Uani 1 1 d . . . . .
H1A H 0.398195 -0.105821 0.342300 0.079 Uiso 1 1 calc R U . . .
H1B H 0.491375 -0.046872 0.381872 0.079 Uiso 1 1 calc R U . . .
C2 C 0.6378(16) 0.0815(10) 0.4609(4) 0.084(4) Uani 1 1 d . . . . .
H2A H 0.610484 0.079249 0.500994 0.101 Uiso 1 1 calc R U . . .
H2B H 0.525648 0.081892 0.443967 0.101 Uiso 1 1 calc R U . . .
C3 C 0.5737(15) 0.3126(9) 0.4617(4) 0.076(3) Uani 1 1 d . . . . .
H3A H 0.633713 0.371153 0.455693 0.091 Uiso 1 1 calc R U . . .
H3B H 0.471221 0.322141 0.439303 0.091 Uiso 1 1 calc R U . . .
C4 C 0.9594(18) 0.1966(12) 0.4712(5) 0.097(4) Uani 1 1 d . . . . .
H4A H 0.932019 0.203056 0.510906 0.117 Uiso 1 1 calc R U . . .
H4B H 1.027590 0.131938 0.466357 0.117 Uiso 1 1 calc R U . . .
C5 C 1.2142(19) 0.4883(11) 0.3874(4) 0.093(4) Uani 1 1 d . . . . .
H5A H 1.151036 0.431310 0.387016 0.112 Uiso 1 1 calc R U . . .
H5B H 1.339498 0.467889 0.375105 0.112 Uiso 1 1 calc R U . . .
C6 C 1.0971(19) 0.7758(9) 0.1446(5) 0.084(3) Uani 1 1 d . . . . .
H6A H 1.026813 0.816080 0.172313 0.101 Uiso 1 1 calc R U . . .
H6B H 1.208953 0.747293 0.159901 0.101 Uiso 1 1 calc R U . . .
C7 C 0.7513(16) 0.7259(10) 0.0894(5) 0.087(4) Uani 1 1 d . . . . .
H7A H 0.790959 0.757371 0.054062 0.104 Uiso 1 1 calc R U . . .
H7B H 0.686753 0.672596 0.081708 0.104 Uiso 1 1 calc R U . . .
C8 C 1.109(5) 0.587(2) 0.0803(11) 0.076(5) Uani 0.56(2) 1 d D U P A 1
H8A H 1.058507 0.525396 0.081243 0.092 Uiso 0.56(2) 1 calc R U P A 1
H8B H 1.104483 0.616666 0.042722 0.092 Uiso 0.56(2) 1 calc R U P A 1
C9 C 0.7597(17) -0.0072(9) 0.4463(6) 0.090(4) Uani 1 1 d . . . . .
H9A H 0.703765 -0.064514 0.458950 0.136 Uiso 1 1 calc R U . . .
H9B H 0.785135 -0.006332 0.406589 0.136 Uiso 1 1 calc R U . . .
H9C H 0.870030 -0.008977 0.463656 0.136 Uiso 1 1 calc R U . . .
C10 C 0.677(2) 0.0788(11) 0.0973(5) 0.096(4) Uani 1 1 d . . . . .
H10A H 0.752164 0.028875 0.118433 0.116 Uiso 1 1 calc R U . . .
H10B H 0.555295 0.082797 0.114647 0.116 Uiso 1 1 calc R U . . .
C11 C 0.2257(17) -0.0024(11) 0.3809(5) 0.095(4) Uani 1 1 d . . . . .
H11A H 0.193783 -0.046439 0.411806 0.142 Uiso 1 1 calc R U . . .
H11B H 0.230300 0.061593 0.393913 0.142 Uiso 1 1 calc R U . . .
H11C H 0.137026 0.002585 0.354302 0.142 Uiso 1 1 calc R U . . .
C12 C 1.0684(18) 0.2671(13) 0.4510(6) 0.107(5) Uani 1 1 d . . . . .
H12A H 1.175864 0.258134 0.470432 0.160 Uiso 1 1 calc R U . . .
H12B H 1.100218 0.260334 0.411950 0.160 Uiso 1 1 calc R U . . .
H12C H 1.004378 0.331653 0.456625 0.160 Uiso 1 1 calc R U . . .
C13 C 0.301(2) 0.0619(9) 0.2404(5) 0.101(5) Uani 1 1 d . . . . .
H13A H 0.191260 0.094906 0.258895 0.121 Uiso 1 1 calc R U . . .
H13B H 0.338475 0.105524 0.209419 0.121 Uiso 1 1 calc R U . . .
C14 C 1.1380(18) 0.8387(9) 0.0940(5) 0.084(3) Uani 1 1 d . . . . .
H14A H 1.203701 0.889638 0.103255 0.126 Uiso 1 1 calc R U . . .
H14B H 1.209490 0.799243 0.066738 0.126 Uiso 1 1 calc R U . . .
H14C H 1.027459 0.867990 0.079142 0.126 Uiso 1 1 calc R U . . .
C15 C 0.898(3) 0.657(2) 0.3583(15) 0.110(10) Uani 0.50(3) 1 d D U P B 1
H15A H 0.839181 0.685411 0.325697 0.132 Uiso 0.50(3) 1 calc R U P B 1
H15B H 0.822745 0.611696 0.377837 0.132 Uiso 0.50(3) 1 calc R U P B 1
C16 C 0.5079(17) 0.3013(12) 0.5213(5) 0.099(4) Uani 1 1 d . . . . .
H16A H 0.426765 0.358854 0.531347 0.148 Uiso 1 1 calc R U . . .
H16B H 0.445934 0.244303 0.527396 0.148 Uiso 1 1 calc R U . . .
H16C H 0.608487 0.293333 0.543792 0.148 Uiso 1 1 calc R U . . .
C17 C 1.206(2) 0.5162(13) 0.4448(5) 0.114(5) Uani 1 1 d . . . . .
H17A H 1.258260 0.461473 0.467641 0.171 Uiso 1 1 calc R U . . .
H17B H 1.271273 0.571100 0.446262 0.171 Uiso 1 1 calc R U . . .
H17C H 1.082175 0.534397 0.458213 0.171 Uiso 1 1 calc R U . . .
C18 C 0.986(3) 0.2015(13) 0.0577(5) 0.120(7) Uani 1 1 d . . . . .
H18A H 0.969114 0.190524 0.019461 0.144 Uiso 1 1 calc R U . . .
H18B H 1.026117 0.265771 0.057945 0.144 Uiso 1 1 calc R U . . .
C19 C 0.684(3) -0.0264(16) 0.2480(7) 0.067(6) Uani 0.58(2) 1 d D U P C 1
H19A H 0.650174 -0.087233 0.236698 0.081 Uiso 0.58(2) 1 calc R U P C 1
H19B H 0.711686 0.014184 0.214622 0.081 Uiso 0.58(2) 1 calc R U P C 1
C20 C 0.679(2) 0.0480(12) 0.0394(5) 0.114(6) Uani 1 1 d . . . . .
H20A H 0.635411 -0.014582 0.040279 0.172 Uiso 1 1 calc R U . . .
H20B H 0.603385 0.096321 0.018399 0.172 Uiso 1 1 calc R U . . .
H20C H 0.800384 0.042364 0.022189 0.172 Uiso 1 1 calc R U . . .
C21 C 0.632(2) 0.7957(12) 0.1202(6) 0.113(5) Uani 1 1 d . . . . .
H21A H 0.530841 0.820208 0.099172 0.170 Uiso 1 1 calc R U . . .
H21B H 0.589869 0.764707 0.154926 0.170 Uiso 1 1 calc R U . . .
H21C H 0.694111 0.849511 0.127270 0.170 Uiso 1 1 calc R U . . .
C22 C 1.128(3) 0.1266(17) 0.0772(8) 0.142(7) Uani 1 1 d . . . . .
H22A H 1.237315 0.130225 0.053572 0.213 Uiso 1 1 calc R U . . .
H22B H 1.148778 0.137828 0.114698 0.213 Uiso 1 1 calc R U . . .
H22C H 1.091701 0.062485 0.076164 0.213 Uiso 1 1 calc R U . . .
C23 C 0.259(3) -0.0308(12) 0.2179(7) 0.130(6) Uani 1 1 d . . . . .
H23A H 0.166499 -0.014685 0.192693 0.195 Uiso 1 1 calc R U . . .
H23B H 0.365945 -0.063234 0.198610 0.195 Uiso 1 1 calc R U . . .
H23C H 0.218501 -0.073868 0.248163 0.195 Uiso 1 1 calc R U . . .
C24 C 1.383(3) 0.7010(17) 0.2914(13) 0.143(10) Uani 0.75(2) 1 d D U P B 1
H24A H 1.429138 0.763328 0.287165 0.214 Uiso 0.75(2) 1 calc R U P B 1
H24B H 1.468309 0.652816 0.309243 0.214 Uiso 0.75(2) 1 calc R U P B 1
H24C H 1.365456 0.680339 0.255504 0.214 Uiso 0.75(2) 1 calc R U P B 1
C33 C 0.909(6) 0.737(2) 0.3949(14) 0.134(13) Uani 0.50(3) 1 d D U P B 1
H33A H 0.790397 0.769455 0.404928 0.202 Uiso 0.50(3) 1 calc R U P B 1
H33B H 0.964422 0.709980 0.428013 0.202 Uiso 0.50(3) 1 calc R U P B 1
H33C H 0.980899 0.783878 0.375745 0.202 Uiso 0.50(3) 1 calc R U P B 1
C35 C 0.570(4) 0.306(2) 0.0838(12) 0.121(10) Uani 0.54(3) 1 d D U P D 1
H35A H 0.565253 0.344464 0.116042 0.145 Uiso 0.54(3) 1 calc R U P D 1
H35B H 0.630921 0.343284 0.054196 0.145 Uiso 0.54(3) 1 calc R U P D 1
C38 C 1.308(3) 0.563(2) 0.0926(10) 0.115(10) Uani 0.56(2) 1 d D . P A 1
H38A H 1.371202 0.519458 0.065683 0.173 Uiso 0.56(2) 1 calc R U P A 1
H38B H 1.361699 0.622526 0.090621 0.173 Uiso 0.56(2) 1 calc R U P A 1
H38C H 1.315604 0.531020 0.129241 0.173 Uiso 0.56(2) 1 calc R U P A 1
C42 C 0.839(3) -0.0481(19) 0.2781(10) 0.093(7) Uani 0.58(2) 1 d D U P C 1
H42A H 0.935549 -0.081924 0.255169 0.139 Uiso 0.58(2) 1 calc R U P C 1
H42B H 0.873682 0.012060 0.288807 0.139 Uiso 0.58(2) 1 calc R U P C 1
H42C H 0.812199 -0.089309 0.310873 0.139 Uiso 0.58(2) 1 calc R U P C 1
C43 C 0.434(4) 0.324(3) 0.0731(12) 0.151(13) Uani 0.54(3) 1 d D U P D 1
H43A H 0.403800 0.394123 0.069265 0.226 Uiso 0.54(3) 1 calc R U P D 1
H43B H 0.421246 0.296090 0.038542 0.226 Uiso 0.54(3) 1 calc R U P D 1
H43C H 0.353989 0.297298 0.101885 0.226 Uiso 0.54(3) 1 calc R U P D 1
C45 C 1.226(2) 0.7103(12) 0.3227(9) 0.093(5) Uani 0.75(2) 1 d D U P B 1
H45A H 1.142482 0.760334 0.304846 0.111 Uiso 0.75(2) 1 calc R U P B 1
H45B H 1.245247 0.732835 0.358539 0.111 Uiso 0.75(2) 1 calc R U P B 1
C38A C 1.028(4) 0.528(2) 0.0450(9) 0.084(9) Uani 0.44(2) 1 d D . P A 2
H38D H 1.112744 0.478359 0.027935 0.127 Uiso 0.44(2) 1 calc R U P A 2
H38E H 0.922869 0.500182 0.060633 0.127 Uiso 0.44(2) 1 calc R U P A 2
H38F H 0.993114 0.579953 0.017456 0.127 Uiso 0.44(2) 1 calc R U P A 2
C8A C 1.114(7) 0.571(3) 0.0913(14) 0.076(5) Uani 0.44(2) 1 d D U P A 2
H8AA H 1.221883 0.597829 0.075085 0.092 Uiso 0.44(2) 1 calc R U P A 2
H8AB H 1.151767 0.518205 0.118183 0.092 Uiso 0.44(2) 1 calc R U P A 2
C35A C 0.623(5) 0.309(2) 0.0587(12) 0.113(10) Uani 0.46(3) 1 d D U P D 2
H35C H 0.563218 0.351243 0.087122 0.135 Uiso 0.46(3) 1 calc R U P D 2
H35D H 0.714573 0.345486 0.039324 0.135 Uiso 0.46(3) 1 calc R U P D 2
C43A C 0.521(5) 0.311(3) 0.0279(11) 0.124(12) Uani 0.46(3) 1 d D U P D 2
H43D H 0.481739 0.378063 0.015950 0.185 Uiso 0.46(3) 1 calc R U P D 2
H43E H 0.573421 0.275205 -0.003600 0.185 Uiso 0.46(3) 1 calc R U P D 2
H43F H 0.419624 0.281055 0.044970 0.185 Uiso 0.46(3) 1 calc R U P D 2
C19A C 0.727(3) -0.018(2) 0.2708(18) 0.096(12) Uani 0.42(2) 1 d D U P C 2
H19C H 0.767412 0.017189 0.236602 0.116 Uiso 0.42(2) 1 calc R U P C 2
H19D H 0.801107 -0.003615 0.299251 0.116 Uiso 0.42(2) 1 calc R U P C 2
C42A C 0.766(4) -0.1187(18) 0.2627(18) 0.103(11) Uani 0.42(2) 1 d D U P C 2
H42D H 0.892594 -0.135006 0.252682 0.154 Uiso 0.42(2) 1 calc R U P C 2
H42E H 0.732834 -0.155662 0.296469 0.154 Uiso 0.42(2) 1 calc R U P C 2
H42F H 0.698909 -0.134716 0.233393 0.154 Uiso 0.42(2) 1 calc R U P C 2
C15A C 0.877(3) 0.6214(15) 0.3620(13) 0.079(7) Uani 0.50(3) 1 d D U P B 2
H15C H 0.802721 0.583995 0.343345 0.094 Uiso 0.50(3) 1 calc R U P B 2
H15D H 0.866559 0.600099 0.401229 0.094 Uiso 0.50(3) 1 calc R U P B 2
C33A C 0.799(4) 0.7264(15) 0.3568(13) 0.097(10) Uani 0.50(3) 1 d D U P B 2
H33D H 0.675805 0.733605 0.372422 0.145 Uiso 0.50(3) 1 calc R U P B 2
H33E H 0.866866 0.764993 0.376324 0.145 Uiso 0.50(3) 1 calc R U P B 2
H33F H 0.802711 0.748809 0.318152 0.145 Uiso 0.50(3) 1 calc R U P B 2
C45A C 1.343(3) 0.653(2) 0.3262(11) 0.049(9) Uani 0.25(2) 1 d D U P B 2
H45C H 1.338519 0.698767 0.293664 0.059 Uiso 0.25(2) 1 calc R U P B 2
H45D H 1.345692 0.690772 0.358459 0.059 Uiso 0.25(2) 1 calc R U P B 2
C24A C 1.493(5) 0.590(4) 0.321(4) 0.16(2) Uani 0.25(2) 1 d D U P B 2
H24D H 1.595363 0.625662 0.317171 0.235 Uiso 0.25(2) 1 calc R U P B 2
H24E H 1.499959 0.545498 0.353524 0.235 Uiso 0.25(2) 1 calc R U P B 2
H24F H 1.492782 0.553497 0.288696 0.235 Uiso 0.25(2) 1 calc R U P B 2

loop_
_atom_site_aniso_label
_atom_site_aniso_U_11
_atom_site_aniso_U_22
_atom_site_aniso_U_33
_atom_site_aniso_U_23
_atom_site_aniso_U_13
_atom_site_aniso_U_12
As1 0.0396(5) 0.0597(6) 0.0500(5) 0.0034(4) -0.0096(4) -0.0125(4)
As2 0.0485(5) 0.0590(6) 0.0417(4) -0.0005(4) -0.0063(4) -0.0113(4)
As3 0.0420(5) 0.0635(6) 0.0471(5) 0.0027(4) -0.0059(4) -0.0142(4)
As4 0.0424(5) 0.0620(6) 0.0476(5) 0.0034(4) -0.0109(4) -0.0149(4)
As5 0.0430(5) 0.0624(6) 0.0448(5) 0.0081(4) -0.0094(4) -0.0152(4)
As6 0.0444(5) 0.0627(6) 0.0442(5) 0.0000(4) -0.0076(4) -0.0136(4)
As7 0.0393(5) 0.0558(5) 0.0536(5) 0.0018(4) -0.0082(4) -0.0091(4)
As8 0.0544(5) 0.0606(6) 0.0489(5) 0.0079(4) -0.0164(4) -0.0167(4)
As9 0.0481(5) 0.0656(6) 0.0451(5) -0.0005(4) -0.0024(4) -0.0173(4)
As10 0.0499(5) 0.0638(6) 0.0493(5) 0.0066(4) -0.0114(4) -0.0210(4)
As11 0.0571(6) 0.0591(6) 0.0536(5) 0.0034(4) -0.0141(4) -0.0139(4)
Ge1 0.0646(7) 0.0590(6) 0.0656(7) 0.0018(5) 0.0052(5) -0.0211(5)
Ge2 0.0698(7) 0.0650(7) 0.0543(6) 0.0103(5) -0.0158(5) -0.0205(5)
Ge3 0.0595(6) 0.0881(8) 0.0447(5) 0.0103(5) -0.0143(4) -0.0205(6)
Ge4 0.0857(8) 0.0725(7) 0.0463(5) -0.0034(5) -0.0182(5) -0.0185(6)
Ge5 0.0890(9) 0.0766(8) 0.0539(6) -0.0012(5) -0.0191(6) -0.0332(7)
C1 0.071(6) 0.068(6) 0.065(6) 0.014(5) -0.011(5) -0.034(5)
C2 0.078(8) 0.124(11) 0.050(5) 0.021(6) -0.006(5) -0.023(7)
C3 0.075(7) 0.100(8) 0.052(5) 0.001(5) -0.011(5) -0.008(6)
C4 0.087(9) 0.146(13) 0.067(7) -0.001(7) -0.037(6) -0.028(8)
C5 0.095(9) 0.134(12) 0.049(6) -0.014(6) -0.020(6) 0.003(8)
C6 0.109(10) 0.084(8) 0.069(7) 0.002(6) -0.014(6) -0.044(7)
C7 0.075(8) 0.110(10) 0.077(7) 0.029(7) -0.031(6) -0.021(7)
C8 0.108(8) 0.084(11) 0.042(11) 0.037(10) -0.014(8) -0.049(8)
C9 0.082(8) 0.090(9) 0.098(9) 0.036(7) -0.015(7) -0.026(7)
C10 0.129(11) 0.115(10) 0.062(6) -0.010(6) -0.016(7) -0.067(9)
C11 0.087(9) 0.112(10) 0.080(8) 0.029(7) 0.012(6) -0.026(7)
C12 0.079(9) 0.161(14) 0.089(9) 0.009(9) -0.017(7) -0.051(9)
C13 0.175(14) 0.085(8) 0.057(6) 0.013(6) -0.030(7) -0.069(9)
C14 0.110(10) 0.087(8) 0.065(6) -0.002(6) -0.010(6) -0.045(7)
C15 0.17(2) 0.058(17) 0.092(17) -0.041(15) -0.027(16) 0.043(15)
C16 0.079(8) 0.156(14) 0.066(7) -0.008(8) -0.015(6) -0.022(8)
C17 0.146(14) 0.135(13) 0.061(7) 0.003(8) -0.018(8) -0.016(11)
C18 0.188(18) 0.147(14) 0.045(6) -0.009(7) 0.014(8) -0.105(14)
C19 0.092(12) 0.049(10) 0.056(12) -0.003(8) 0.010(8) -0.003(8)
C20 0.178(16) 0.126(12) 0.057(7) -0.024(7) 0.001(8) -0.080(11)
C21 0.089(10) 0.138(14) 0.105(11) 0.031(10) -0.017(8) 0.001(9)
C22 0.127(15) 0.19(2) 0.110(13) -0.056(14) 0.042(11) -0.033(14)
C23 0.181(18) 0.118(12) 0.112(12) -0.027(10) -0.028(11) -0.079(12)
C24 0.096(12) 0.107(15) 0.24(2) -0.100(16) 0.050(14) -0.045(11)
C33 0.22(3) 0.099(19) 0.091(19) -0.047(15) 0.01(2) -0.03(2)
C35 0.17(2) 0.15(2) 0.042(13) -0.047(14) -0.047(13) 0.023(18)
C38 0.095(11) 0.15(3) 0.079(15) 0.027(15) 0.018(11) 0.030(15)
C42 0.107(16) 0.089(17) 0.083(13) -0.010(12) -0.013(12) -0.012(13)
C43 0.15(2) 0.22(3) 0.060(16) 0.012(18) -0.003(14) 0.04(2)
C45 0.080(10) 0.073(10) 0.127(14) -0.024(9) -0.006(8) -0.013(8)
C38A 0.10(2) 0.10(2) 0.051(11) 0.000(12) 0.008(11) -0.044(16)
C8A 0.108(8) 0.084(11) 0.042(11) 0.037(10) -0.014(8) -0.049(8)
C35A 0.17(2) 0.14(2) 0.019(11) 0.001(13) -0.028(12) 0.019(18)
C43A 0.16(2) 0.16(3) 0.044(13) -0.008(15) -0.032(14) 0.03(2)
C19A 0.13(3) 0.064(13) 0.08(2) -0.008(16) 0.04(2) -0.007(17)
C42A 0.055(15) 0.064(13) 0.18(3) -0.018(16) 0.009(17) 0.004(12)
C15A 0.136(18) 0.035(11) 0.069(12) -0.016(10) -0.019(12) -0.013(10)
C33A 0.13(2) 0.051(11) 0.11(2) -0.002(12) 0.001(16) -0.006(12)
C45A 0.068(19) 0.052(17) 0.033(14) -0.009(12) -0.040(13) 0.006(14)
C24A 0.10(3) 0.15(4) 0.21(5) -0.02(4) -0.03(3) 0.05(3)

loop_
_atom_type_symbol
_atom_type_description
_atom_type_scat_dispersion_real
_atom_type_scat_dispersion_imag
_atom_type_scat_source
C C 0.0181 0.0091 'International Tables Vol C Tables 4.2.6.8 and 6.1.1.4'
H H 0.0000 0.0000 'International Tables Vol C Tables 4.2.6.8 and 6.1.1.4'
As As -0.9300 1.0051 'International Tables Vol C Tables 4.2.6.8 and 6.1.1.4'
Ge Ge -1.0885 0.8855 'International Tables Vol C Tables 4.2.6.8 and 6.1.1.4'

loop_
_geom_angle_atom_site_label_1
_geom_angle_atom_site_label_2
_geom_angle_atom_site_label_3
_geom_angle
_geom_angle_site_symmetry_1
_geom_angle_site_symmetry_3
_geom_angle_publ_flag
As9 As1 As6 104.58(4) . . ?
As9 As1 As10 89.90(4) . . ?
As10 As1 As6 104.75(5) . . ?
As9 As2 As4 105.02(5) . . ?
As9 As2 Ge4 94.66(5) . . ?
Ge4 As2 As4 95.84(5) . . ?
As4 As3 As5 95.78(4) . . ?
As4 As3 Ge1 93.74(5) . . ?
As5 As3 Ge1 103.68(5) . . ?
As3 As4 As2 102.54(4) . . ?
As7 As4 As2 101.24(4) . . ?
As7 As4 As3 90.27(4) . . ?
As3 As5 As6 96.12(5) . . ?
As3 As5 Ge3 93.40(5) . . ?
Ge3 As5 As6 94.40(5) . . ?
As1 As6 As5 91.41(5) . . ?
As1 As6 As7 104.26(4) . . ?
As7 As6 As5 101.88(4) . . ?
As4 As7 As6 104.63(5) . . ?
As8 As7 As4 92.79(5) . . ?
As8 As7 As6 104.40(5) . . ?
As7 As8 As9 99.63(5) . . ?
As7 As8 As11 95.42(5) . . ?
As11 As8 As9 101.40(5) . . ?
As1 As9 As2 99.13(4) . . ?
As1 As9 As8 99.89(5) . . ?
As2 As9 As8 98.74(5) . . ?
As1 As10 As11 102.40(5) . . ?
As1 As10 Ge5 99.80(5) . . ?
Ge5 As10 As11 97.24(6) . . ?
As8 As11 As10 101.70(5) . . ?
Ge2 As11 As8 94.72(5) . . ?
Ge2 As11 As10 95.31(5) . . ?
C1 Ge1 As3 108.8(3) . . ?
C1 Ge1 C19A 104.5(13) . . ?
C13 Ge1 As3 103.4(4) . . ?
C13 Ge1 C1 108.4(5) . . ?
C13 Ge1 C19 102.1(8) . . ?
C13 Ge1 C19A 122.4(14) . . ?
C19 Ge1 As3 121.4(8) . . ?
C19 Ge1 C1 111.6(7) . . ?
C19A Ge1 As3 108.8(9) . . ?
C6 Ge2 As11 106.2(3) . . ?
C6 Ge2 C7 110.0(6) . . ?
C7 Ge2 As11 105.6(4) . . ?
C8 Ge2 As11 119.5(10) . . ?
C8 Ge2 C6 109.0(15) . . ?
C8 Ge2 C7 106.3(12) . . ?
C8A Ge2 As11 109.9(14) . . ?
C8A Ge2 C6 111.3(19) . . ?
C8A Ge2 C7 113.4(15) . . ?
C2 Ge3 As5 107.3(3) . . ?
C3 Ge3 As5 114.0(3) . . ?
C3 Ge3 C2 110.1(5) . . ?
C3 Ge3 C4 109.7(6) . . ?
C4 Ge3 As5 108.3(4) . . ?
C4 Ge3 C2 107.2(6) . . ?
C10 Ge4 As2 105.3(4) . . ?
C10 Ge4 C35 108.3(12) . . ?
C10 Ge4 C35A 112.6(11) . . ?
C18 Ge4 As2 106.3(4) . . ?
C18 Ge4 C10 109.0(7) . . ?
C18 Ge4 C35 118.3(14) . . ?
C18 Ge4 C35A 98.5(13) . . ?
C35 Ge4 As2 108.8(7) . . ?
C35A Ge4 As2 124.1(9) . . ?
C5 Ge5 As10 111.3(4) . . ?
C5 Ge5 C45 118.2(8) . . ?
C5 Ge5 C45A 92.8(9) . . ?
C15 Ge5 As10 116.1(10) . . ?
C15 Ge5 C5 115.2(14) . . ?
C15 Ge5 C45 89.9(12) . . ?
C45 Ge5 As10 104.4(6) . . ?
C15A Ge5 As10 111.5(9) . . ?
C15A Ge5 C5 105.1(10) . . ?
C15A Ge5 C45A 135.2(11) . . ?
C45A Ge5 As10 98.8(8) . . ?
Ge1 C1 H1A 108.8 . . ?
Ge1 C1 H1B 108.8 . . ?
H1A C1 H1B 107.7 . . ?
C11 C1 Ge1 113.7(8) . . ?
C11 C1 H1A 108.8 . . ?
C11 C1 H1B 108.8 . . ?
Ge3 C2 H2A 108.9 . . ?
Ge3 C2 H2B 108.9 . . ?
H2A C2 H2B 107.7 . . ?
C9 C2 Ge3 113.3(8) . . ?
C9 C2 H2A 108.9 . . ?
C9 C2 H2B 108.9 . . ?
Ge3 C3 H3A 109.0 . . ?
Ge3 C3 H3B 109.0 . . ?
H3A C3 H3B 107.8 . . ?
C16 C3 Ge3 112.9(9) . . ?
C16 C3 H3A 109.0 . . ?
C16 C3 H3B 109.0 . . ?
Ge3 C4 H4A 108.3 . . ?
Ge3 C4 H4B 108.3 . . ?
H4A C4 H4B 107.4 . . ?
C12 C4 Ge3 115.9(10) . . ?
C12 C4 H4A 108.3 . . ?
C12 C4 H4B 108.3 . . ?
Ge5 C5 H5A 108.1 . . ?
Ge5 C5 H5B 108.1 . . ?
H5A C5 H5B 107.3 . . ?
C17 C5 Ge5 116.6(11) . . ?
C17 C5 H5A 108.1 . . ?
C17 C5 H5B 108.1 . . ?
Ge2 C6 H6A 109.3 . . ?
Ge2 C6 H6B 109.3 . . ?
H6A C6 H6B 107.9 . . ?
C14 C6 Ge2 111.7(8) . . ?
C14 C6 H6A 109.3 . . ?
C14 C6 H6B 109.3 . . ?
Ge2 C7 H7A 109.0 . . ?
Ge2 C7 H7B 109.0 . . ?
H7A C7 H7B 107.8 . . ?
C21 C7 Ge2 112.8(9) . . ?
C21 C7 H7A 109.0 . . ?
C21 C7 H7B 109.0 . . ?
Ge2 C8 H8A 108.4 . . ?
Ge2 C8 H8B 108.4 . . ?
H8A C8 H8B 107.4 . . ?
C38 C8 Ge2 116(2) . . ?
C38 C8 H8A 108.4 . . ?
C38 C8 H8B 108.4 . . ?
C2 C9 H9A 109.5 . . ?
C2 C9 H9B 109.5 . . ?
C2 C9 H9C 109.5 . . ?
H9A C9 H9B 109.5 . . ?
H9A C9 H9C 109.5 . . ?
H9B C9 H9C 109.5 . . ?
Ge4 C10 H10A 108.9 . . ?
Ge4 C10 H10B 108.9 . . ?
H10A C10 H10B 107.7 . . ?
C20 C10 Ge4 113.2(9) . . ?
C20 C10 H10A 108.9 . . ?
C20 C10 H10B 108.9 . . ?
C1 C11 H11A 109.5 . . ?
C1 C11 H11B 109.5 . . ?
C1 C11 H11C 109.5 . . ?
H11A C11 H11B 109.5 . . ?
H11A C11 H11C 109.5 . . ?
H11B C11 H11C 109.5 . . ?
C4 C12 H12A 109.5 . . ?
C4 C12 H12B 109.5 . . ?
C4 C12 H12C 109.5 . . ?
H12A C12 H12B 109.5 . . ?
H12A C12 H12C 109.5 . . ?
H12B C12 H12C 109.5 . . ?
Ge1 C13 H13A 108.7 . . ?
Ge1 C13 H13B 108.7 . . ?
H13A C13 H13B 107.6 . . ?
C23 C13 Ge1 114.3(11) . . ?
C23 C13 H13A 108.7 . . ?
C23 C13 H13B 108.7 . . ?
C6 C14 H14A 109.5 . . ?
C6 C14 H14B 109.5 . . ?
C6 C14 H14C 109.5 . . ?
H14A C14 H14B 109.5 . . ?
H14A C14 H14C 109.5 . . ?
H14B C14 H14C 109.5 . . ?
Ge5 C15 H15A 108.4 . . ?
Ge5 C15 H15B 108.4 . . ?
H15A C15 H15B 107.5 . . ?
C33 C15 Ge5 115(2) . . ?
C33 C15 H15A 108.4 . . ?
C33 C15 H15B 108.4 . . ?
C3 C16 H16A 109.5 . . ?
C3 C16 H16B 109.5 . . ?
C3 C16 H16C 109.5 . . ?
H16A C16 H16B 109.5 . . ?
H16A C16 H16C 109.5 . . ?
H16B C16 H16C 109.5 . . ?
C5 C17 H17A 109.5 . . ?
C5 C17 H17B 109.5 . . ?
C5 C17 H17C 109.5 . . ?
H17A C17 H17B 109.5 . . ?
H17A C17 H17C 109.5 . . ?
H17B C17 H17C 109.5 . . ?
Ge4 C18 H18A 108.8 . . ?
Ge4 C18 H18B 108.8 . . ?
H18A C18 H18B 107.6 . . ?
C22 C18 Ge4 114.0(10) . . ?
C22 C18 H18A 108.8 . . ?
C22 C18 H18B 108.8 . . ?
Ge1 C19 H19A 109.2 . . ?
Ge1 C19 H19B 109.2 . . ?
H19A C19 H19B 107.9 . . ?
C42 C19 Ge1 111.8(15) . . ?
C42 C19 H19A 109.2 . . ?
C42 C19 H19B 109.2 . . ?
C10 C20 H20A 109.5 . . ?
C10 C20 H20B 109.5 . . ?
C10 C20 H20C 109.5 . . ?
H20A C20 H20B 109.5 . . ?
H20A C20 H20C 109.5 . . ?
H20B C20 H20C 109.5 . . ?
C7 C21 H21A 109.5 . . ?
C7 C21 H21B 109.5 . . ?
C7 C21 H21C 109.5 . . ?
H21A C21 H21B 109.5 . . ?
H21A C21 H21C 109.5 . . ?
H21B C21 H21C 109.5 . . ?
C18 C22 H22A 109.5 . . ?
C18 C22 H22B 109.5 . . ?
C18 C22 H22C 109.5 . . ?
H22A C22 H22B 109.5 . . ?
H22A C22 H22C 109.5 . . ?
H22B C22 H22C 109.5 . . ?
C13 C23 H23A 109.5 . . ?
C13 C23 H23B 109.5 . . ?
C13 C23 H23C 109.5 . . ?
H23A C23 H23B 109.5 . . ?
H23A C23 H23C 109.5 . . ?
H23B C23 H23C 109.5 . . ?
H24A C24 H24B 109.5 . . ?
H24A C24 H24C 109.5 . . ?
H24B C24 H24C 109.5 . . ?
C45 C24 H24A 109.5 . . ?
C45 C24 H24B 109.5 . . ?
C45 C24 H24C 109.5 . . ?
C15 C33 H33A 109.5 . . ?
C15 C33 H33B 109.5 . . ?
C15 C33 H33C 109.5 . . ?
H33A C33 H33B 109.5 . . ?
H33A C33 H33C 109.5 . . ?
H33B C33 H33C 109.5 . . ?
Ge4 C35 H35A 100.1 . . ?
Ge4 C35 H35B 100.1 . . ?
H35A C35 H35B 104.2 . . ?
C43 C35 Ge4 147(4) . . ?
C43 C35 H35A 100.1 . . ?
C43 C35 H35B 100.1 . . ?
C8 C38 H38A 109.5 . . ?
C8 C38 H38B 109.5 . . ?
C8 C38 H38C 109.5 . . ?
H38A C38 H38B 109.5 . . ?
H38A C38 H38C 109.5 . . ?
H38B C38 H38C 109.5 . . ?
C19 C42 H42A 109.5 . . ?
C19 C42 H42B 109.5 . . ?
C19 C42 H42C 109.5 . . ?
H42A C42 H42B 109.5 . . ?
H42A C42 H42C 109.5 . . ?
H42B C42 H42C 109.5 . . ?
C35 C43 H43A 109.5 . . ?
C35 C43 H43B 109.5 . . ?
C35 C43 H43C 109.5 . . ?
H43A C43 H43B 109.5 . . ?
H43A C43 H43C 109.5 . . ?
H43B C43 H43C 109.5 . . ?
Ge5 C45 H45A 108.9 . . ?
Ge5 C45 H45B 108.9 . . ?
C24 C45 Ge5 113.5(13) . . ?
C24 C45 H45A 108.9 . . ?
C24 C45 H45B 108.9 . . ?
H45A C45 H45B 107.7 . . ?
H38D C38A H38E 109.5 . . ?
H38D C38A H38F 109.5 . . ?
H38E C38A H38F 109.5 . . ?
C8A C38A H38D 109.5 . . ?
C8A C38A H38E 109.5 . . ?
C8A C38A H38F 109.5 . . ?
Ge2 C8A H8AA 108.6 . . ?
Ge2 C8A H8AB 108.6 . . ?
C38A C8A Ge2 115(3) . . ?
C38A C8A H8AA 108.6 . . ?
C38A C8A H8AB 108.6 . . ?
H8AA C8A H8AB 107.6 . . ?
Ge4 C35A H35C 103.8 . . ?
Ge4 C35A H35D 103.8 . . ?
H35C C35A H35D 105.4 . . ?
C43A C35A Ge4 134(3) . . ?
C43A C35A H35C 103.8 . . ?
C43A C35A H35D 103.8 . . ?
C35A C43A H43D 109.5 . . ?
C35A C43A H43E 109.5 . . ?
C35A C43A H43F 109.5 . . ?
H43D C43A H43E 109.5 . . ?
H43D C43A H43F 109.5 . . ?
H43E C43A H43F 109.5 . . ?
Ge1 C19A H19C 107.1 . . ?
Ge1 C19A H19D 107.1 . . ?
H19C C19A H19D 106.8 . . ?
C42A C19A Ge1 121(2) . . ?
C42A C19A H19C 107.1 . . ?
C42A C19A H19D 107.1 . . ?
C19A C42A H42D 109.5 . . ?
C19A C42A H42E 109.5 . . ?
C19A C42A H42F 109.5 . . ?
H42D C42A H42E 109.5 . . ?
H42D C42A H42F 109.5 . . ?
H42E C42A H42F 109.5 . . ?
Ge5 C15A H15C 107.7 . . ?
Ge5 C15A H15D 107.7 . . ?
H15C C15A H15D 107.1 . . ?
C33A C15A Ge5 118.6(18) . . ?
C33A C15A H15C 107.7 . . ?
C33A C15A H15D 107.7 . . ?
C15A C33A H33D 109.5 . . ?
C15A C33A H33E 109.5 . . ?
C15A C33A H33F 109.5 . . ?
H33D C33A H33E 109.5 . . ?
H33D C33A H33F 109.5 . . ?
H33E C33A H33F 109.5 . . ?
Ge5 C45A H45C 109.0 . . ?
Ge5 C45A H45D 109.0 . . ?
H45C C45A H45D 107.8 . . ?
C24A C45A Ge5 113(3) . . ?
C24A C45A H45C 109.0 . . ?
C24A C45A H45D 109.0 . . ?
C45A C24A H24D 109.5 . . ?
C45A C24A H24E 109.5 . . ?
C45A C24A H24F 109.5 . . ?
H24D C24A H24E 109.5 . . ?
H24D C24A H24F 109.5 . . ?
H24E C24A H24F 109.5 . . ?

loop_
_geom_bond_atom_site_label_1
_geom_bond_atom_site_label_2
_geom_bond_distance
_geom_bond_site_symmetry_2
_geom_bond_publ_flag
As1 As6 2.4304(13) . ?
As1 As9 2.4190(12) . ?
As1 As10 2.4281(13) . ?
As2 As4 2.4759(14) . ?
As2 As9 2.4280(13) . ?
As2 Ge4 2.4383(13) . ?
As3 As4 2.4414(13) . ?
As3 As5 2.4439(12) . ?
As3 Ge1 2.4551(15) . ?
As4 As7 2.4143(14) . ?
As5 As6 2.4695(14) . ?
As5 Ge3 2.4441(14) . ?
As6 As7 2.4595(12) . ?
As7 As8 2.4137(13) . ?
As8 As9 2.4374(15) . ?
As8 As11 2.4248(14) . ?
As10 As11 2.4685(14) . ?
As10 Ge5 2.4584(15) . ?
As11 Ge2 2.4202(15) . ?
Ge1 C1 1.967(9) . ?
Ge1 C13 1.949(13) . ?
Ge1 C19 1.962(16) . ?
Ge1 C19A 1.97(2) . ?
Ge2 C6 1.982(11) . ?
Ge2 C7 2.009(11) . ?
Ge2 C8 1.915(17) . ?
Ge2 C8A 1.919(19) . ?
Ge3 C2 1.972(12) . ?
Ge3 C3 1.942(12) . ?
Ge3 C4 1.962(11) . ?
Ge4 C10 1.947(12) . ?
Ge4 C18 1.934(17) . ?
Ge4 C35 1.97(2) . ?
Ge4 C35A 1.99(2) . ?
Ge5 C5 1.938(13) . ?
Ge5 C15 1.89(2) . ?
Ge5 C45 2.025(16) . ?
Ge5 C15A 1.91(2) . ?
Ge5 C45A 2.07(2) . ?
C1 H1A 0.9900 . ?
C1 H1B 0.9900 . ?
C1 C11 1.502(17) . ?
C2 H2A 0.9900 . ?
C2 H2B 0.9900 . ?
C2 C9 1.493(18) . ?
C3 H3A 0.9900 . ?
C3 H3B 0.9900 . ?
C3 C16 1.515(16) . ?
C4 H4A 0.9900 . ?
C4 H4B 0.9900 . ?
C4 C12 1.415(19) . ?
C5 H5A 0.9900 . ?
C5 H5B 0.9900 . ?
C5 C17 1.490(17) . ?
C6 H6A 0.9900 . ?
C6 H6B 0.9900 . ?
C6 C14 1.508(16) . ?
C7 H7A 0.9900 . ?
C7 H7B 0.9900 . ?
C7 C21 1.45(2) . ?
C8 H8A 0.9900 . ?
C8 H8B 0.9900 . ?
C8 C38 1.57(5) . ?
C9 H9A 0.9800 . ?
C9 H9B 0.9800 . ?
C9 H9C 0.9800 . ?
C10 H10A 0.9900 . ?
C10 H10B 0.9900 . ?
C10 C20 1.520(16) . ?
C11 H11A 0.9800 . ?
C11 H11B 0.9800 . ?
C11 H11C 0.9800 . ?
C12 H12A 0.9800 . ?
C12 H12B 0.9800 . ?
C12 H12C 0.9800 . ?
C13 H13A 0.9900 . ?
C13 H13B 0.9900 . ?
C13 C23 1.533(17) . ?
C14 H14A 0.9800 . ?
C14 H14B 0.9800 . ?
C14 H14C 0.9800 . ?
C15 H15A 0.9900 . ?
C15 H15B 0.9900 . ?
C15 C33 1.507(13) . ?
C16 H16A 0.9800 . ?
C16 H16B 0.9800 . ?
C16 H16C 0.9800 . ?
C17 H17A 0.9800 . ?
C17 H17B 0.9800 . ?
C17 H17C 0.9800 . ?
C18 H18A 0.9900 . ?
C18 H18B 0.9900 . ?
C18 C22 1.49(3) . ?
C19 H19A 0.9900 . ?
C19 H19B 0.9900 . ?
C19 C42 1.44(2) . ?
C20 H20A 0.9800 . ?
C20 H20B 0.9800 . ?
C20 H20C 0.9800 . ?
C21 H21A 0.9800 . ?
C21 H21B 0.9800 . ?
C21 H21C 0.9800 . ?
C22 H22A 0.9800 . ?
C22 H22B 0.9800 . ?
C22 H22C 0.9800 . ?
C23 H23A 0.9800 . ?
C23 H23B 0.9800 . ?
C23 H23C 0.9800 . ?
C24 H24A 0.9800 . ?
C24 H24B 0.9800 . ?
C24 H24C 0.9800 . ?
C24 C45 1.36(2) . ?
C33 H33A 0.9800 . ?
C33 H33B 0.9800 . ?
C33 H33C 0.9800 . ?
C35 H35A 0.9900 . ?
C35 H35B 0.9900 . ?
C35 C43 1.09(3) . ?
C38 H38A 0.9800 . ?
C38 H38B 0.9800 . ?
C38 H38C 0.9800 . ?
C42 H42A 0.9800 . ?
C42 H42B 0.9800 . ?
C42 H42C 0.9800 . ?
C43 H43A 0.9800 . ?
C43 H43B 0.9800 . ?
C43 H43C 0.9800 . ?
C45 H45A 0.9900 . ?
C45 H45B 0.9900 . ?
C38A H38D 0.9800 . ?
C38A H38E 0.9800 . ?
C38A H38F 0.9800 . ?
C38A C8A 1.57(5) . ?
C8A H8AA 0.9900 . ?
C8A H8AB 0.9900 . ?
C35A H35C 0.9900 . ?
C35A H35D 0.9900 . ?
C35A C43A 1.14(3) . ?
C43A H43D 0.9800 . ?
C43A H43E 0.9800 . ?
C43A H43F 0.9800 . ?
C19A H19C 0.9900 . ?
C19A H19D 0.9900 . ?
C19A C42A 1.43(3) . ?
C42A H42D 0.9800 . ?
C42A H42E 0.9800 . ?
C42A H42F 0.9800 . ?
C15A H15C 0.9900 . ?
C15A H15D 0.9900 . ?
C15A C33A 1.51(2) . ?
C33A H33D 0.9800 . ?
C33A H33E 0.9800 . ?
C33A H33F 0.9800 . ?
C45A H45C 0.9900 . ?
C45A H45D 0.9900 . ?
C45A C24A 1.35(3) . ?
C24A H24D 0.9800 . ?
C24A H24E 0.9800 . ?
C24A H24F 0.9800 . ?

loop_
_geom_torsion_atom_site_label_1
_geom_torsion_atom_site_label_2
_geom_torsion_atom_site_label_3
_geom_torsion_atom_site_label_4
_geom_torsion
_geom_torsion_site_symmetry_1
_geom_torsion_site_symmetry_2
_geom_torsion_site_symmetry_3
_geom_torsion_site_symmetry_4
_geom_torsion_publ_flag
As10 Ge5 C15 C33 -148(3) . . . . ?
C5 Ge5 C15 C33 80(3) . . . . ?
C45 Ge5 C15 C33 -42(3) . . . . ?
